data_2106360
loop_
_publ_author_name
'Khan, A.A.'
'Straumanis, M.E.'
'James, W.J.'

_publ_section_title
;
 The Crystal Structure of Diammonium Hydrogen Arsenate, (N H4)2 H As O4
;
_journal_name_full 'Acta Crystallographica B (24,1968-38,1982)'
_journal_page_first 1889
_journal_page_last 1892
_journal_volume 26
_journal_year 1970
_chemical_formula_sum 'As H9 N2 O4'
_chemical_name_systematic '(N H4)2 H As O4'
_space_group_IT_number 14
_symmetry_space_group_name_Hall '-P 2ybc'
_symmetry_space_group_name_H-M 'P 1 21/c 1'
_cell_angle_alpha 90
_cell_angle_beta 113
_cell_angle_gamma 90
_cell_formula_units_Z 4
_cell_length_a 11.378
_cell_length_b 6.908
_cell_length_c 8.129
_cell_volume 588.141
_citation_journal_id_ASTM ACBCAR
_cod_data_source_file Khan_ACBCAR_1970_1043.cif
_cod_data_source_block H9As1N2O4
_cod_original_formula_sum 'H9 As1 N2 O4'
_cod_database_code 2106360

loop_
_symmetry_equiv_pos_as_xyz
x,y,z
-x,y+1/2,-z+1/2
-x,-y,-z
x,-y-1/2,z-1/2

loop_
_atom_site_label
_atom_site_type_symbol
_atom_site_fract_x
_atom_site_fract_y
_atom_site_fract_z
_atom_site_occupancy
_atom_site_U_iso_or_equiv
O1 O-2 0.2083 0.9865 0.2142 1 0.0
O2 O-2 0.2599 0.0974 0.5438 1 0.0
N2 N-3 0.121 0.3774 0.2626 1 0.0
O4 O-2 0.1314 0.7459 0.4293 1 0.0
As1 As+5 0.2495 0.891 0.4285 1 0.0
O3 O-2 0.387 0.7682 0.4968 1 0.0
N1 N-3 0.448 0.1186 0.1535 1 0.0
